data_7122711
loop_
_publ_author_name
'Simler, Thomas'
'Feuerstein, Thomas J.'
'Yadav, Ravi'
'Gamer, Michael T.'
'Roesky, Peter W.'

_publ_section_title
;
 Access to divalent lanthanide NHC complexes by redox-transmetallation
 from silver and CO2 insertion reactions
;
_journal_name_full 'Chemical Communications'
_journal_paper_doi 10.1039/C8CC08120D
_journal_year 2019
_chemical_formula_moiety 'C92 H124 Eu N6 O8, 2(I), C4 H8 O, 1[C5H12]'
_chemical_formula_sum 'C101 H144 Eu I2 N6 O9'
_chemical_formula_weight 1991.97
_space_group_crystal_system monoclinic
_space_group_IT_number 14
_space_group_name_Hall '-P 2yn'
_space_group_name_H-M_alt 'P 1 21/n 1'
_symmetry_space_group_name_Hall '-P 2yn'
_symmetry_space_group_name_H-M 'P 1 21/n 1'
_atom_sites_solution_hydrogens geom
_audit_creation_date 2018-11-09
_audit_creation_method
;
Olex2 1.2
(compiled 2018.05.29 svn.r3508 for OlexSys, GUI svn.r5506)
;
_audit_update_record
;
2018-11-13 deposited with the CCDC.
2018-11-20 downloaded from the CCDC.
;
_cell_angle_alpha 90
_cell_angle_beta 92.30(3)
_cell_angle_gamma 90
_cell_formula_units_Z 4
_cell_length_a 14.731(3)
_cell_length_b 43.007(9)
_cell_length_c 16.430(3)
_cell_measurement_reflns_used 52474
_cell_measurement_temperature 150
_cell_measurement_theta_max 25.28
_cell_measurement_theta_min 1.24
_cell_volume 10401(4)
_computing_cell_refinement
;
X-Area Recipe 1.33.0.0 (STOE, 2015)
PLATON (A.L.Spek, 2009)
;
_computing_data_collection
;
X-Area WinXpose 2.0.22.0 (STOE, 2016)
;
_computing_data_reduction
;
X-Area Integrate 1.73.1.0 (STOE, 2018)
PLATON (A.L.Spek, 2009)
;
_computing_molecular_graphics 'Diamond 4, Olex2 (Dolomanov et al., 2009)'
_computing_publication_material
;
STOE & Cie GmbH, X-Area, software package for collecting single-crystal or
multi-domain crystal data on STOE area-detector diffractometers, for image 
processing, for the correction and scaling of reflection intensities and 
for outlier rejection, version 1.84, Darmstadt 2018
MS Word (Microsoft)
Olex2 (Dolomanov et al., 2009)
;
_computing_structure_refinement 'SHELXL-2018/3 (Sheldrick, 2015)'
_computing_structure_solution 'SHELXS-2018/3 (Sheldrick, 2015)'
_diffrn_ambient_temperature 150
_diffrn_detector 'image plate (34 cm diameter)'
_diffrn_detector_area_resol_mean 6.67
_diffrn_detector_type 'STOE Imaging Plate'
_diffrn_measured_fraction_theta_full 0.996
_diffrn_measured_fraction_theta_max 0.996
_diffrn_measurement_details
;
 170 frames, detector distance = 140 mm
;
_diffrn_measurement_device '2-circle diffractometer'
_diffrn_measurement_device_type 'STOE IPDS II'
_diffrn_measurement_method 'rotation method, \w scans'
_diffrn_radiation_collimation '0.5 mm diameter, multiple pinhole'
_diffrn_radiation_monochromator 'plane graphite'
_diffrn_radiation_polarisn_norm 0
_diffrn_radiation_probe x-ray
_diffrn_radiation_type MoK\a
_diffrn_radiation_wavelength 0.71073
_diffrn_reflns_av_R_equivalents 0.0171
_diffrn_reflns_av_unetI/netI 0.0218
_diffrn_reflns_Laue_measured_fraction_full 0.996
_diffrn_reflns_Laue_measured_fraction_max 0.996
_diffrn_reflns_limit_h_max 15
_diffrn_reflns_limit_h_min -17
_diffrn_reflns_limit_k_max 51
_diffrn_reflns_limit_k_min -50
_diffrn_reflns_limit_l_max 19
_diffrn_reflns_limit_l_min -19
_diffrn_reflns_number 43931
_diffrn_reflns_point_group_measured_fraction_full 0.996
_diffrn_reflns_point_group_measured_fraction_max 0.996
_diffrn_reflns_theta_full 25.089
_diffrn_reflns_theta_max 25.089
_diffrn_reflns_theta_min 1.328
_diffrn_source 'sealed X-ray tube, 12 x 0.4 mm long-fine focus'
_diffrn_source_current 40
_diffrn_source_power 2.000
_diffrn_source_voltage 50
_exptl_absorpt_coefficient_mu 1.25
_exptl_absorpt_correction_T_max 0.6794
_exptl_absorpt_correction_T_min 0.5563
_exptl_absorpt_correction_type multi-scan
_exptl_absorpt_process_details
;
STOE X-Red32, absorption correction by Gaussian integration, analogous to
P. Coppens, "The Evaluation of Absorption and Extinction in Single-Crystal
Structure Analysis", published in: F. R. Ahmed (Editor), "Crystallographic
Computing", Munksgaard, Copenhagen (1970), 255 - 270.
Afterwards scaling of reflection intensities was performed within STOE LANA.
J. Koziskova, F. Hahn, J. Richter, J. Kozisek, "Comparison of different
absorption corrections on the model structure of tetrakis(\m~2~-acetato)-
diaqua-di-copper(II)", Acta Chimica Slovaca, vol. 9, no. 2, 2016, pp. 136 - 140.
;
_exptl_crystal_colour yellow
_exptl_crystal_colour_primary yellow
_exptl_crystal_density_diffrn 1.272
_exptl_crystal_density_method 'not measured'
_exptl_crystal_description prism
_exptl_crystal_F_000 4132
_exptl_crystal_size_max 0.538
_exptl_crystal_size_mid 0.469
_exptl_crystal_size_min 0.377
_refine_diff_density_max 0.753
_refine_diff_density_min -1.150
_refine_diff_density_rms 0.056
_refine_ls_extinction_method none
_refine_ls_goodness_of_fit_ref 1.024
_refine_ls_hydrogen_treatment constr
_refine_ls_matrix_type full
_refine_ls_number_parameters 1221
_refine_ls_number_reflns 18433
_refine_ls_number_restraints 120
_refine_ls_restrained_S_all 1.025
_refine_ls_R_factor_all 0.0441
_refine_ls_R_factor_gt 0.0324
_refine_ls_shift/su_max 0.002
_refine_ls_shift/su_mean 0.000
_refine_ls_structure_factor_coef Fsqd
_refine_ls_weighting_details 'w=1/[\s^2^(Fo^2^)+(0.0419P)^2^+8.8916P] where P=(Fo^2^+2Fc^2^)/3'
_refine_ls_weighting_scheme calc
_refine_ls_wR_factor_gt 0.0806
_refine_ls_wR_factor_ref 0.0862
_reflns_Friedel_coverage 0.000
_reflns_number_gt 14851
_reflns_number_total 18433
_reflns_threshold_expression 'I > 2\s(I)'
_cod_data_source_file c8cc08120d2.cif
_cod_data_source_block txs245-78
_cod_database_code 7122711
_shelx_shelxl_version_number 2018/3
_shelx_space_group_comment
;
The symmetry employed for this shelxl refinement is uniquely defined
by the following loop, which should always be used as a source of
symmetry information in preference to the above space-group names.
They are only intended as comments.
;
_shelx_estimated_absorpt_t_max 0.650
_shelx_estimated_absorpt_t_min 0.553
_olex2_refinement_description
;
1. Fixed Uiso
 At 1.2 times of:
  All C(H) groups, All C(H,H) groups
 At 1.5 times of:
  All C(H,H,H) groups
2. Uiso/Uaniso restraints and constraints
O8A \\sim C92A \\sim C91A \\sim C90A \\sim C89A: within 2A with sigma of 0.04
and sigma for terminal atoms of 0.08
C92B \\sim O8B \\sim C89B \\sim C90B \\sim C91B: within 2A with sigma of 0.04
and sigma for terminal atoms of 0.08
3. Rigid body (RIGU) restrains
 O8B, C89B, C90B, C91B, C92B
 with sigma for 1-2 distances of 0.002 and sigma for 1-3 distances of 0.002
 O8A, C92A, C91A, C90A, C89A
 with sigma for 1-2 distances of 0.002 and sigma for 1-3 distances of 0.002
4. Others
 Fixed Sof: O1A(0.6) O2A(0.6) O3A(0.85) O4A(0.85) O8B(0.4) C90A(0.6) H90A(0.6)
 H90B(0.6) C89A(0.6) H89A(0.6) H89B(0.6) H70(0.6) H70A(0.4) H26(0.5) H26A(0.5)
 C91B(0.4) H91A(0.4) H91B(0.4) C28A(0.6) H28A(0.6) H28B(0.6) H28C(0.6)
 C27A(0.6) H27A(0.6) H27B(0.6) H27C(0.6) C87A(0.5) H87A(0.5) H87B(0.5)
 C85A(0.5) H85A(0.5) H85B(0.5) C92A(0.6) H92A(0.6) H92B(0.6) C71A(0.6)
 H71A(0.6) H71B(0.6) H71C(0.6) C72A(0.6) H72A(0.6) H72B(0.6) H72C(0.6)
 C86A(0.5) H86A(0.5) H86B(0.5) C88A(0.5) H88A(0.5) H88B(0.5) C28B(0.4)
 H28D(0.4) H28E(0.4) H28F(0.4) C92B(0.4) H92C(0.4) H92D(0.4) C85B(0.5)
 H85C(0.5) H85D(0.5) C86B(0.5) H86C(0.5) H86D(0.5) C27B(0.4) H27D(0.4)
 H27E(0.4) H27F(0.4) C71B(0.4) H71D(0.4) H71E(0.4) H71F(0.4) C87B(0.5)
 H87C(0.5) H87D(0.5) C72B(0.4) H72D(0.4) H72E(0.4) H72F(0.4) C88B(0.5)
 H88C(0.5) H88D(0.5) O9A(0.5) C94B(0.5) H94C(0.5) H94D(0.5) C93A(0.5) H93A(0.5)
 H93B(0.5) C96A(0.5) H96A(0.5) H96B(0.5) C95B(0.5) H95C(0.5) H95D(0.5)
 I2B(0.35) I2A(0.5) I2C(0.15) C91A(0.6) H91C(0.6) H91D(0.6) C90B(0.4) H90C(0.4)
 H90D(0.4) C89B(0.4) H89C(0.4) H89D(0.4) O8A(0.6) O4B(0.15) O3B(0.15) O9B(0.5)
 C94A(0.5) H94A(0.5) H94B(0.5) C93B(0.5) H93C(0.5) H93D(0.5) C96B(0.5)
 H96C(0.5) H96D(0.5) C95A(0.5) H95A(0.5) H95B(0.5) O1B(0.4) O2B(0.4)
5.a Ternary CH refined with riding coordinates:
 C63(H63), C14(H14), C7(H7), C82(H82), C35(H35), C47(H47), C19(H19), C75(H75),
 C70(H70), C70(H70A), C26(H26), C26(H26A), C42(H42), C54(H54)
5.b Secondary CH2 refined with riding coordinates:
 C90A(H90A,H90B), C89A(H89A,H89B), C91B(H91A,H91B), C87A(H87A,H87B), C85A(H85A,
 H85B), C92A(H92A,H92B), C86A(H86A,H86B), C88A(H88A,H88B), C92B(H92C,H92D),
 C85B(H85C,H85D), C86B(H86C,H86D), C87B(H87C,H87D), C88B(H88C,H88D), C94B(H94C,
 H94D), C93A(H93A,H93B), C96A(H96A,H96B), C95B(H95C,H95D), C91A(H91C,H91D),
 C90B(H90C,H90D), C89B(H89C,H89D), C94A(H94A,H94B), C93B(H93C,H93D), C96B(H96C,
 H96D), C95A(H95A,H95B)
5.c Aromatic/amide H refined with riding coordinates:
 C80(H80), C50(H50), C40(H40), C10(H10), C66(H66), C79(H79), C12(H12),
 C67(H67), C11(H11), C78(H78), C22(H22), C24(H24), C3(H3), C4(H4), C51(H51),
 C52(H52), C38(H38), C39(H39), C23(H23), C68(H68), C31(H31), C32(H32), C59(H59),
  C60(H60)
5.d Idealised Me refined as rotating group:
 C49(H49A,H49B,H49C), C65(H65A,H65B,H65C), C76(H76A,H76B,H76C), C37(H37A,H37B,
 H37C), C55(H55A,H55B,H55C), C36(H36A,H36B,H36C), C48(H48A,H48B,H48C), C64(H64A,
 H64B,H64C), C20(H20A,H20B,H20C), C56(H56A,H56B,H56C), C16(H16A,H16B,H16C),
 C9(H9A,H9B,H9C), C83(H83A,H83B,H83C), C21(H21A,H21B,H21C), C15(H15A,H15B,H15C),
  C43(H43A,H43B,H43C), C77(H77A,H77B,H77C), C84(H84A,H84B,H84C), C8(H8A,H8B,
 H8C), C44(H44A,H44B,H44C), C28A(H28A,H28B,H28C), C27A(H27A,H27B,H27C),
 C71A(H71A,H71B,H71C), C72A(H72A,H72B,H72C), C28B(H28D,H28E,H28F), C27B(H27D,
 H27E,H27F), C71B(H71D,H71E,H71F), C72B(H72D,H72E,H72F)
;
_olex2_diffrn_ambient_temperature_device 'Oxford Cryosystems'
_olex2_submission_special_instructions 'No special instructions were received'

loop_
_space_group_symop_operation_xyz
'x, y, z'
'-x+1/2, y+1/2, -z+1/2'
'-x, -y, -z'
'x-1/2, -y-1/2, z-1/2'

loop_
_atom_site_label
_atom_site_type_symbol
_atom_site_fract_x
_atom_site_fract_y
_atom_site_fract_z
_atom_site_U_iso_or_equiv
_atom_site_adp_type
_atom_site_occupancy
_atom_site_site_symmetry_order
_atom_site_calc_flag
_atom_site_refinement_flags_posn
_atom_site_refinement_flags_adp
_atom_site_refinement_flags_occupancy
_atom_site_disorder_assembly
_atom_site_disorder_group
Eu Eu 0.70878(2) 0.37114(2) 0.21206(2) 0.03352(5) Uani 1 1 d . . . . .
O1A O 0.5884(8) 0.33849(19) 0.1246(7) 0.064(2) Uani 0.6 1 d . . P A 1
O2A O 0.6816(11) 0.3666(2) 0.0529(10) 0.064(3) Uani 0.6 1 d . . P A 1
O3A O 0.85166(19) 0.40895(7) 0.2127(3) 0.0737(10) Uani 0.85 1 d . . P A 1
O4A O 0.88528(18) 0.36009(6) 0.2028(3) 0.0778(11) Uani 0.85 1 d . . P A 1
O5 O 0.68831(17) 0.39353(7) 0.36551(15) 0.0692(7) Uani 1 1 d . . . . .
O6 O 0.58542(19) 0.36106(7) 0.31782(16) 0.0752(8) Uani 1 1 d . . . . .
O7 O 0.64637(17) 0.42411(5) 0.17443(15) 0.0621(6) Uani 1 1 d . . . . .
O8B O 0.7386(14) 0.3149(4) 0.2351(10) 0.107(5) Uani 0.4 1 d . U P A 2
N1 N 0.52079(17) 0.35551(6) -0.07444(15) 0.0414(6) Uani 1 1 d . . . . .
N2 N 0.56307(19) 0.30855(6) -0.04682(18) 0.0549(7) Uani 1 1 d . . . . .
N3 N 1.07370(15) 0.37833(6) 0.23603(16) 0.0411(6) Uani 1 1 d . . . . .
N4 N 1.04099(16) 0.42120(6) 0.17361(16) 0.0439(6) Uani 1 1 d . . . . .
N5 N 0.54154(18) 0.40953(6) 0.48184(15) 0.0484(6) Uani 1 1 d . . . . .
N6 N 0.53071(17) 0.35965(6) 0.49101(15) 0.0459(6) Uani 1 1 d . . . . .
C45 C 1.06882(19) 0.34882(7) 0.27906(19) 0.0421(7) Uani 1 1 d . . . . .
C33 C 0.9907(2) 0.44525(7) 0.1285(2) 0.0468(7) Uani 1 1 d . . . . .
C80 C 0.6284(3) 0.48758(9) 0.4334(2) 0.0633(10) Uani 1 1 d . . . . .
H80 H 0.679641 0.500543 0.444572 0.076 Uiso 1 1 calc R . . . .
C17 C 0.5054(2) 0.38856(7) -0.06886(18) 0.0448(7) Uani 1 1 d . . . . .
C73 C 0.5488(2) 0.44051(8) 0.44780(19) 0.0504(8) Uani 1 1 d . . . . .
C6 C 0.6964(2) 0.27570(8) -0.0267(2) 0.0596(9) Uani 1 1 d . . . . .
C46 C 1.0856(2) 0.32168(7) 0.2361(2) 0.0494(8) Uani 1 1 d . . . . .
C53 C 1.0520(2) 0.34965(8) 0.3614(2) 0.0496(8) Uani 1 1 d . . . . .
C50 C 1.0847(3) 0.29400(8) 0.2802(2) 0.0634(10) Uani 1 1 d . . . . .
H50 H 1.095303 0.274890 0.253156 0.076 Uiso 1 1 calc R . . . .
C1 C 0.6167(2) 0.34876(7) 0.0578(2) 0.0417(7) Uani 1 1 d . . . . .
C40 C 0.9152(3) 0.49340(9) 0.1239(3) 0.0717(11) Uani 1 1 d . . . . .
H40 H 0.897075 0.512205 0.148873 0.086 Uiso 1 1 calc R . . . .
C10 C 0.7365(3) 0.24965(9) 0.0109(3) 0.0670(10) Uani 1 1 d . . . . .
H10 H 0.798108 0.244786 0.001329 0.080 Uiso 1 1 calc R . . . .
C13 C 0.5565(3) 0.26383(8) 0.0440(2) 0.0590(9) Uani 1 1 d . . . . .
C66 C 0.4779(3) 0.28188(8) 0.4085(2) 0.0596(9) Uani 1 1 d . . . . .
H66 H 0.435428 0.272098 0.371784 0.071 Uiso 1 1 calc R . . . .
C79 C 0.5574(3) 0.49863(9) 0.3844(2) 0.0658(10) Uani 1 1 d . . . . .
H79 H 0.560566 0.518993 0.362335 0.079 Uiso 1 1 calc R . . . .
C18 C 0.5636(2) 0.40817(8) -0.10911(19) 0.0528(8) Uani 1 1 d . . . . .
C25 C 0.4324(3) 0.39887(9) -0.0254(2) 0.0625(10) Uani 1 1 d . . . . .
C12 C 0.6000(3) 0.23775(8) 0.0776(2) 0.0654(10) Uani 1 1 d . . . . .
H12 H 0.567918 0.224367 0.112391 0.078 Uiso 1 1 calc R . . . .
C63 C 0.3963(2) 0.33267(8) 0.3812(2) 0.0524(8) Uani 1 1 d . . . . .
H63 H 0.413784 0.355087 0.385922 0.063 Uiso 1 1 calc R . . . .
C14 C 0.4591(3) 0.27124(9) 0.0631(3) 0.0725(11) Uani 1 1 d . . . . .
H14 H 0.448936 0.293943 0.053263 0.087 Uiso 1 1 calc R . . . .
C67 C 0.5440(3) 0.26415(9) 0.4476(3) 0.0701(11) Uani 1 1 d . . . . .
H67 H 0.546532 0.242384 0.438119 0.084 Uiso 1 1 calc R . . . .
C7 C 0.7484(3) 0.29490(9) -0.0870(3) 0.0703(11) Uani 1 1 d . . . . .
H7 H 0.709982 0.313235 -0.103096 0.084 Uiso 1 1 calc R . . . .
C82 C 0.7035(2) 0.44572(9) 0.5217(2) 0.0633(10) Uani 1 1 d . . . . .
H82 H 0.696487 0.422641 0.525194 0.076 Uiso 1 1 calc R . . . .
C69 C 0.6043(3) 0.30998(9) 0.5162(2) 0.0635(10) Uani 1 1 d . . . . .
C35 C 1.0056(3) 0.41115(9) 0.0027(2) 0.0635(9) Uani 1 1 d . . . . .
H35 H 1.049957 0.400524 0.041029 0.076 Uiso 1 1 calc R . . . .
C47 C 1.1019(2) 0.32153(9) 0.1453(2) 0.0604(9) Uani 1 1 d . . . . .
H47 H 1.111356 0.343531 0.127915 0.072 Uiso 1 1 calc R . . . .
C49 C 1.1862(3) 0.30304(11) 0.1248(3) 0.0835(13) Uani 1 1 d . . . . .
H49A H 1.239154 0.311394 0.155535 0.125 Uiso 1 1 calc GR . . . .
H49B H 1.196055 0.304672 0.066309 0.125 Uiso 1 1 calc GR . . . .
H49C H 1.177715 0.281162 0.139337 0.125 Uiso 1 1 calc GR . . . .
C11 C 0.6886(3) 0.23116(9) 0.0611(3) 0.0718(11) Uani 1 1 d . . . . .
H11 H 0.717068 0.213374 0.085045 0.086 Uiso 1 1 calc R . . . .
C78 C 0.4822(3) 0.48067(9) 0.3672(2) 0.0661(10) Uani 1 1 d . . . . .
H78 H 0.434024 0.488639 0.333062 0.079 Uiso 1 1 calc R . . . .
C74 C 0.4759(3) 0.45095(9) 0.3992(2) 0.0589(9) Uani 1 1 d . . . . .
C65 C 0.3813(3) 0.32523(10) 0.2915(2) 0.0745(11) Uani 1 1 d . . . . .
H65A H 0.438225 0.328160 0.263643 0.112 Uiso 1 1 calc GR . . . .
H65B H 0.334679 0.339117 0.267664 0.112 Uiso 1 1 calc GR . . . .
H65C H 0.361241 0.303603 0.285346 0.112 Uiso 1 1 calc GR . . . .
C19 C 0.6408(3) 0.39620(11) -0.1575(2) 0.0710(11) Uani 1 1 d . . . . .
H19 H 0.654247 0.374452 -0.139117 0.085 Uiso 1 1 calc R . . . .
C22 C 0.5466(4) 0.43989(9) -0.1037(3) 0.0783(13) Uani 1 1 d . . . . .
H22 H 0.584705 0.454141 -0.130342 0.094 Uiso 1 1 calc R . . . .
C2 C 0.5675(2) 0.33785(7) -0.02013(19) 0.0425(7) Uani 1 1 d . . . . .
C76 C 0.3037(3) 0.44805(12) 0.3860(3) 0.0912(14) Uani 1 1 d . . . . .
H76A H 0.302966 0.458513 0.438949 0.137 Uiso 1 1 calc GR . . . .
H76B H 0.253126 0.433292 0.381159 0.137 Uiso 1 1 calc GR . . . .
H76C H 0.297622 0.463535 0.342365 0.137 Uiso 1 1 calc GR . . . .
C37 C 0.9315(4) 0.38812(12) -0.0182(4) 0.1023(16) Uani 1 1 d . . . . .
H37A H 0.896852 0.383890 0.030252 0.153 Uiso 1 1 calc GR . . . .
H37B H 0.958433 0.368747 -0.037335 0.153 Uiso 1 1 calc GR . . . .
H37C H 0.890828 0.396712 -0.061242 0.153 Uiso 1 1 calc GR . . . .
C24 C 0.4199(4) 0.43105(11) -0.0223(3) 0.0886(15) Uani 1 1 d . . . . .
H24 H 0.371143 0.439285 0.007154 0.106 Uiso 1 1 calc R . . . .
C75 C 0.3932(3) 0.43064(10) 0.3790(3) 0.0760(12) Uani 1 1 d . . . . .
H75 H 0.393748 0.413069 0.418897 0.091 Uiso 1 1 calc R . . . .
C55 C 1.1073(3) 0.38570(11) 0.4730(3) 0.0864(13) Uani 1 1 d . . . . .
H55A H 1.109115 0.368386 0.511768 0.130 Uiso 1 1 calc GR . . . .
H55B H 1.093824 0.405043 0.501583 0.130 Uiso 1 1 calc GR . . . .
H55C H 1.166379 0.387544 0.447944 0.130 Uiso 1 1 calc GR . . . .
C36 C 1.0572(4) 0.42045(12) -0.0720(3) 0.1080(18) Uani 1 1 d . . . . .
H36A H 1.016887 0.432290 -0.109439 0.162 Uiso 1 1 calc GR . . . .
H36B H 1.078289 0.401724 -0.099468 0.162 Uiso 1 1 calc GR . . . .
H36C H 1.109506 0.433320 -0.055156 0.162 Uiso 1 1 calc GR . . . .
C48 C 1.0201(3) 0.30892(13) 0.0970(3) 0.0918(15) Uani 1 1 d . . . . .
H48A H 0.966137 0.321060 0.109494 0.138 Uiso 1 1 calc GR . . . .
H48B H 1.010556 0.287096 0.111542 0.138 Uiso 1 1 calc GR . . . .
H48C H 1.030791 0.310438 0.038614 0.138 Uiso 1 1 calc GR . . . .
C64 C 0.3073(3) 0.32811(12) 0.4258(3) 0.0837(13) Uani 1 1 d . . . . .
H64A H 0.287190 0.306471 0.419994 0.126 Uiso 1 1 calc GR . . . .
H64B H 0.260398 0.341956 0.402188 0.126 Uiso 1 1 calc GR . . . .
H64C H 0.317546 0.333006 0.483726 0.126 Uiso 1 1 calc GR . . . .
C20 C 0.7274(3) 0.41518(15) -0.1445(4) 0.1143(19) Uani 1 1 d . . . . .
H20A H 0.719360 0.435563 -0.170442 0.171 Uiso 1 1 calc GR . . . .
H20B H 0.778053 0.404240 -0.168664 0.171 Uiso 1 1 calc GR . . . .
H20C H 0.740441 0.417956 -0.085979 0.171 Uiso 1 1 calc GR . . . .
C56 C 0.9395(4) 0.37872(16) 0.4418(4) 0.128(2) Uani 1 1 d . . . . .
H56A H 0.894525 0.373645 0.398250 0.192 Uiso 1 1 calc GR . . . .
H56B H 0.925321 0.399067 0.464917 0.192 Uiso 1 1 calc GR . . . .
H56C H 0.938077 0.362840 0.484464 0.192 Uiso 1 1 calc GR . . . .
C16 C 0.3937(3) 0.25348(15) 0.0078(3) 0.1109(19) Uani 1 1 d . . . . .
H16A H 0.404964 0.258526 -0.049026 0.166 Uiso 1 1 calc GR . . . .
H16B H 0.331245 0.259247 0.019889 0.166 Uiso 1 1 calc GR . . . .
H16C H 0.402144 0.231120 0.016710 0.166 Uiso 1 1 calc GR . . . .
C9 C 0.8371(3) 0.30713(12) -0.0475(3) 0.0974(16) Uani 1 1 d . . . . .
H9A H 0.823843 0.318857 0.001779 0.146 Uiso 1 1 calc GR . . . .
H9B H 0.867142 0.320774 -0.085865 0.146 Uiso 1 1 calc GR . . . .
H9C H 0.877069 0.289605 -0.033053 0.146 Uiso 1 1 calc GR . . . .
C83 C 0.6987(3) 0.45868(12) 0.6075(3) 0.0840(13) Uani 1 1 d . . . . .
H83A H 0.712831 0.480942 0.607036 0.126 Uiso 1 1 calc GR . . . .
H83B H 0.742747 0.447841 0.643631 0.126 Uiso 1 1 calc GR . . . .
H83C H 0.637370 0.455603 0.627078 0.126 Uiso 1 1 calc GR . . . .
C90A C 0.7236(6) 0.2628(2) 0.2809(6) 0.083(2) Uani 0.6 1 d . U P A 1
H90A H 0.710785 0.247812 0.236268 0.099 Uiso 0.6 1 calc R . P A 1
H90B H 0.702685 0.253802 0.332313 0.099 Uiso 0.6 1 calc R . P A 1
C21 C 0.6130(4) 0.39506(18) -0.2485(3) 0.130(3) Uani 1 1 d . . . . .
H21A H 0.557753 0.382530 -0.256380 0.195 Uiso 1 1 calc GR . . . .
H21B H 0.662067 0.385716 -0.278795 0.195 Uiso 1 1 calc GR . . . .
H21C H 0.601337 0.416214 -0.268552 0.195 Uiso 1 1 calc GR . . . .
C15 C 0.4375(4) 0.26430(17) 0.1508(4) 0.131(2) Uani 1 1 d . . . . .
H15A H 0.445347 0.242020 0.161447 0.196 Uiso 1 1 calc GR . . . .
H15B H 0.374534 0.270253 0.160168 0.196 Uiso 1 1 calc GR . . . .
H15C H 0.478607 0.276150 0.187505 0.196 Uiso 1 1 calc GR . . . .
C43 C 0.9128(5) 0.47962(16) 0.3102(4) 0.139(3) Uani 1 1 d . . . . .
H43A H 0.877003 0.498147 0.295483 0.208 Uiso 1 1 calc GR . . . .
H43B H 0.933213 0.480885 0.367577 0.208 Uiso 1 1 calc GR . . . .
H43C H 0.875188 0.461017 0.301609 0.208 Uiso 1 1 calc GR . . . .
C89A C 0.6786(7) 0.2916(3) 0.2640(9) 0.092(4) Uani 0.6 1 d . U P A 1
H89A H 0.643709 0.290260 0.211367 0.111 Uiso 0.6 1 calc R . P A 1
H89B H 0.635759 0.296265 0.307257 0.111 Uiso 0.6 1 calc R . P A 1
C3 C 0.4869(2) 0.33688(8) -0.1368(2) 0.0503(8) Uani 1 1 d . . . . .
H3 H 0.451556 0.343508 -0.183244 0.060 Uiso 1 1 calc R . . . .
C4 C 0.5132(2) 0.30771(8) -0.1199(2) 0.0567(9) Uani 1 1 d . . . . .
H4 H 0.500042 0.289791 -0.152091 0.068 Uiso 1 1 calc R . . . .
C70 C 0.6721(3) 0.32531(12) 0.5752(3) 0.0896(15) Uani 1 1 d . . . . .
H70 H 0.647241 0.345220 0.596455 0.108 Uiso 0.6 1 calc R . P B 1
H70A H 0.665446 0.348254 0.567033 0.108 Uiso 0.4 1 calc R . P C 2
C26 C 0.3684(3) 0.37651(14) 0.0159(3) 0.0931(17) Uani 1 1 d . . . . .
H26 H 0.379510 0.354019 0.004413 0.112 Uiso 0.5 1 calc R . P D 1
H26A H 0.404873 0.356941 0.013316 0.112 Uiso 0.5 1 calc R . P E 2
C81 C 0.6268(2) 0.45787(8) 0.4668(2) 0.0549(8) Uani 1 1 d . . . . .
C51 C 1.0690(3) 0.29386(9) 0.3615(3) 0.0677(11) Uani 1 1 d . . . . .
H51 H 1.069123 0.274715 0.390342 0.081 Uiso 1 1 calc R . . . .
C5 C 0.6070(2) 0.28191(7) -0.0078(2) 0.0540(9) Uani 1 1 d . . . . .
C52 C 1.0530(2) 0.32117(9) 0.4021(2) 0.0596(9) Uani 1 1 d . . . . .
H52 H 1.042378 0.320621 0.458717 0.071 Uiso 1 1 calc R . . . .
C62 C 0.4718(2) 0.31360(8) 0.42128(19) 0.0476(8) Uani 1 1 d . . . . .
C34 C 0.9706(2) 0.43964(8) 0.0467(2) 0.0539(8) Uani 1 1 d . . . . .
C41 C 0.9667(2) 0.47197(8) 0.1698(2) 0.0601(9) Uani 1 1 d . . . . .
C61 C 0.5365(2) 0.32679(8) 0.47444(18) 0.0478(8) Uani 1 1 d . . . . .
C38 C 0.9177(3) 0.46216(9) 0.0053(3) 0.0666(10) Uani 1 1 d . . . . .
H38 H 0.901075 0.459180 -0.050619 0.080 Uiso 1 1 calc R . . . .
C42 C 0.9943(3) 0.47780(10) 0.2576(3) 0.0773(12) Uani 1 1 d . . . . .
H42 H 1.032308 0.459833 0.277098 0.093 Uiso 1 1 calc R . . . .
C54 C 1.0338(3) 0.37968(10) 0.4071(2) 0.0669(10) Uani 1 1 d . . . . .
H54 H 1.035104 0.397199 0.367096 0.080 Uiso 1 1 calc R . . . .
C77 C 0.4000(3) 0.41681(11) 0.2941(3) 0.0985(17) Uani 1 1 d . . . . .
H77A H 0.393609 0.433402 0.253354 0.148 Uiso 1 1 calc GR . . . .
H77B H 0.351458 0.401477 0.284670 0.148 Uiso 1 1 calc GR . . . .
H77C H 0.459114 0.406672 0.289594 0.148 Uiso 1 1 calc GR . . . .
C39 C 0.8899(3) 0.48815(9) 0.0440(3) 0.0745(12) Uani 1 1 d . . . . .
H39 H 0.852621 0.502848 0.015373 0.089 Uiso 1 1 calc R . . . .
C84 C 0.7959(3) 0.45222(14) 0.4889(3) 0.0966(16) Uani 1 1 d . . . . .
H84A H 0.799512 0.443066 0.434539 0.145 Uiso 1 1 calc GR . . . .
H84B H 0.842938 0.443076 0.525398 0.145 Uiso 1 1 calc GR . . . .
H84C H 0.805234 0.474740 0.485609 0.145 Uiso 1 1 calc GR . . . .
C8 C 0.7658(3) 0.27643(11) -0.1637(3) 0.0853(13) Uani 1 1 d . . . . .
H8A H 0.800191 0.257586 -0.149237 0.128 Uiso 1 1 calc GR . . . .
H8B H 0.800822 0.289161 -0.200749 0.128 Uiso 1 1 calc GR . . . .
H8C H 0.707697 0.270654 -0.190665 0.128 Uiso 1 1 calc GR . . . .
C23 C 0.4764(4) 0.45083(11) -0.0608(3) 0.0969(18) Uani 1 1 d . . . . .
H23 H 0.466440 0.472617 -0.057628 0.116 Uiso 1 1 calc R . . . .
C29 C 0.90461(19) 0.38757(7) 0.2075(2) 0.0396(7) Uani 1 1 d . . . . .
C68 C 0.6063(3) 0.27793(10) 0.5003(3) 0.0733(12) Uani 1 1 d . . . . .
H68 H 0.651894 0.265482 0.526766 0.088 Uiso 1 1 calc R . . . .
C44 C 1.0515(4) 0.50731(13) 0.2683(3) 0.1053(17) Uani 1 1 d . . . . .
H44A H 1.102315 0.506567 0.231656 0.158 Uiso 1 1 calc GR . . . .
H44B H 1.075102 0.508713 0.324810 0.158 Uiso 1 1 calc GR . . . .
H44C H 1.013731 0.525543 0.255342 0.158 Uiso 1 1 calc GR . . . .
C30 C 1.00476(19) 0.39538(6) 0.20480(18) 0.0389(6) Uani 1 1 d . . . . .
C31 C 1.1543(2) 0.39362(8) 0.2243(2) 0.0482(8) Uani 1 1 d . . . . .
H31 H 1.213218 0.386518 0.240865 0.058 Uiso 1 1 calc R . . . .
C32 C 1.1347(2) 0.42032(8) 0.1854(2) 0.0498(8) Uani 1 1 d . . . . .
H32 H 1.176697 0.435635 0.169068 0.060 Uiso 1 1 calc R . . . .
C91B C 0.8257(17) 0.2780(6) 0.2510(16) 0.160(8) Uani 0.4 1 d . U P A 2
H91A H 0.882158 0.288455 0.271255 0.192 Uiso 0.4 1 calc R . P A 2
H91B H 0.842214 0.257562 0.228407 0.192 Uiso 0.4 1 calc R . P A 2
C57 C 0.6176(2) 0.37905(7) 0.36993(18) 0.0399(7) Uani 1 1 d . . . . .
C58 C 0.5639(2) 0.38286(7) 0.44643(17) 0.0407(7) Uani 1 1 d . . . . .
C59 C 0.4925(2) 0.40307(10) 0.5502(2) 0.0602(9) Uani 1 1 d . . . . .
H59 H 0.468482 0.417850 0.586517 0.072 Uiso 1 1 calc R . . . .
C60 C 0.4856(2) 0.37237(9) 0.55538(19) 0.0579(9) Uani 1 1 d . . . . .
H60 H 0.455170 0.361146 0.595955 0.069 Uiso 1 1 calc R . . . .
C28A C 0.3826(12) 0.3866(3) 0.1136(8) 0.093(4) Uani 0.6 1 d . . P F 1
H28A H 0.447339 0.385742 0.129734 0.140 Uiso 0.6 1 calc GR . P F 1
H28B H 0.348752 0.372294 0.147351 0.140 Uiso 0.6 1 calc GR . P F 1
H28C H 0.360130 0.407862 0.121009 0.140 Uiso 0.6 1 calc GR . P F 1
C27A C 0.2752(7) 0.3875(3) -0.0066(7) 0.107(4) Uani 0.6 1 d . . P F 1
H27A H 0.273243 0.410279 -0.003144 0.161 Uiso 0.6 1 calc GR . P F 1
H27B H 0.232164 0.378601 0.030836 0.161 Uiso 0.6 1 calc GR . P F 1
H27C H 0.258718 0.381026 -0.062446 0.161 Uiso 0.6 1 calc GR . P F 1
C87A C 0.6179(14) 0.4671(3) 0.0958(9) 0.093(5) Uani 0.5 1 d . . P G 1
H87A H 0.555757 0.475523 0.087250 0.111 Uiso 0.5 1 calc R . P G 1
H87B H 0.655099 0.473685 0.050034 0.111 Uiso 0.5 1 calc R . P G 1
C85A C 0.6672(7) 0.4499(2) 0.2280(6) 0.068(3) Uani 0.5 1 d . . P G 1
H85A H 0.729068 0.447673 0.253051 0.081 Uiso 0.5 1 calc R . P G 1
H85B H 0.623261 0.450827 0.272056 0.081 Uiso 0.5 1 calc R . P G 1
C92A C 0.8296(6) 0.3021(3) 0.2818(11) 0.163(6) Uani 0.6 1 d . U P A 1
H92A H 0.873222 0.307370 0.239585 0.196 Uiso 0.6 1 calc R . P A 1
H92B H 0.852741 0.310857 0.334415 0.196 Uiso 0.6 1 calc R . P A 1
C71A C 0.7626(7) 0.3318(3) 0.5222(6) 0.102(4) Uani 0.6 1 d . . P H 1
H71A H 0.789745 0.311918 0.507217 0.153 Uiso 0.6 1 calc GR . P H 1
H71B H 0.806788 0.343909 0.555178 0.153 Uiso 0.6 1 calc GR . P H 1
H71C H 0.745051 0.343437 0.472788 0.153 Uiso 0.6 1 calc GR . P H 1
C72A C 0.7036(7) 0.3044(3) 0.6440(6) 0.104(3) Uani 0.6 1 d . . P H 1
H72A H 0.651198 0.297932 0.674934 0.157 Uiso 0.6 1 calc GR . P H 1
H72B H 0.746953 0.315547 0.680038 0.157 Uiso 0.6 1 calc GR . P H 1
H72C H 0.732992 0.285924 0.621934 0.157 Uiso 0.6 1 calc GR . P H 1
C86A C 0.6610(9) 0.4783(2) 0.1782(7) 0.072(3) Uani 0.5 1 d . . P G 1
H86A H 0.721991 0.487342 0.170821 0.087 Uiso 0.5 1 calc R . P G 1
H86B H 0.622199 0.494091 0.203533 0.087 Uiso 0.5 1 calc R . P G 1
C88A C 0.6159(14) 0.4335(2) 0.1022(8) 0.153(8) Uani 0.5 1 d . . P G 1
H88A H 0.552820 0.426046 0.092488 0.183 Uiso 0.5 1 calc R . P G 1
H88B H 0.653724 0.424326 0.059891 0.183 Uiso 0.5 1 calc R . P G 1
C28B C 0.3469(16) 0.3759(5) 0.0951(13) 0.090(6) Uani 0.4 1 d . . P F 2
H28D H 0.402721 0.375879 0.129605 0.134 Uiso 0.4 1 calc GR . P F 2
H28E H 0.311828 0.357044 0.105683 0.134 Uiso 0.4 1 calc GR . P F 2
H28F H 0.310547 0.394246 0.107377 0.134 Uiso 0.4 1 calc GR . P F 2
C92B C 0.7894(12) 0.2934(2) 0.1995(8) 0.101(4) Uani 0.4 1 d . U P A 2
H92C H 0.750507 0.280085 0.163319 0.121 Uiso 0.4 1 calc R . P A 2
H92D H 0.835348 0.303549 0.166146 0.121 Uiso 0.4 1 calc R . P A 2
C85B C 0.6068(10) 0.4474(3) 0.2179(7) 0.100(4) Uani 0.5 1 d . . P G 2
H85C H 0.646142 0.452841 0.266068 0.121 Uiso 0.5 1 calc R . P G 2
H85D H 0.547403 0.440362 0.237086 0.121 Uiso 0.5 1 calc R . P G 2
C86B C 0.5940(10) 0.4747(2) 0.1657(8) 0.091(3) Uani 0.5 1 d . . P G 2
H86C H 0.533201 0.474075 0.137750 0.109 Uiso 0.5 1 calc R . P G 2
H86D H 0.598443 0.493919 0.198779 0.109 Uiso 0.5 1 calc R . P G 2
C27B C 0.2745(10) 0.3657(5) -0.0435(9) 0.122(7) Uani 0.4 1 d . . P F 2
H27D H 0.231858 0.383199 -0.047936 0.183 Uiso 0.4 1 calc GR . P F 2
H27E H 0.244786 0.347961 -0.018400 0.183 Uiso 0.4 1 calc GR . P F 2
H27F H 0.293449 0.359911 -0.097938 0.183 Uiso 0.4 1 calc GR . P F 2
C71B C 0.7607(11) 0.3189(5) 0.5696(13) 0.137(8) Uani 0.4 1 d . . P H 2
H71D H 0.772983 0.297898 0.590696 0.205 Uiso 0.4 1 calc GR . P H 2
H71E H 0.796695 0.334011 0.601569 0.205 Uiso 0.4 1 calc GR . P H 2
H71F H 0.777043 0.319932 0.512436 0.205 Uiso 0.4 1 calc GR . P H 2
C87B C 0.6622(9) 0.4744(3) 0.1080(11) 0.075(4) Uani 0.5 1 d . . P G 2
H87C H 0.716848 0.485793 0.128475 0.090 Uiso 0.5 1 calc R . P G 2
H87D H 0.640081 0.483800 0.055914 0.090 Uiso 0.5 1 calc R . P G 2
C72B C 0.6358(14) 0.3174(4) 0.6700(8) 0.129(6) Uani 0.4 1 d . . P H 2
H72D H 0.581705 0.329904 0.680104 0.194 Uiso 0.4 1 calc GR . P H 2
H72E H 0.684006 0.322592 0.710657 0.194 Uiso 0.4 1 calc GR . P H 2
H72F H 0.620838 0.295306 0.673972 0.194 Uiso 0.4 1 calc GR . P H 2
C88B C 0.6822(7) 0.4406(2) 0.0977(6) 0.061(2) Uani 0.5 1 d . . P G 2
H88C H 0.748337 0.437177 0.093836 0.074 Uiso 0.5 1 calc R . P G 2
H88D H 0.650940 0.432463 0.047631 0.074 Uiso 0.5 1 calc R . P G 2
I1 I 0.29528(2) 0.48583(2) 0.13986(2) 0.06760(8) Uani 1 1 d . . . . .
O9A O 0.6581(4) 0.56302(14) 0.3411(3) 0.0637(14) Uiso 0.5 1 d . . P I 1
C94B C 0.7370(8) 0.5616(3) 0.2277(7) 0.090(3) Uiso 0.5 1 d . . P J 2
H94C H 0.772081 0.572048 0.185422 0.108 Uiso 0.5 1 calc R . P J 2
H94D H 0.721066 0.540286 0.209425 0.108 Uiso 0.5 1 calc R . P J 2
C93A C 0.6495(7) 0.5669(3) 0.2509(6) 0.074(3) Uiso 0.5 1 d . . P I 1
H93A H 0.611369 0.584953 0.234200 0.089 Uiso 0.5 1 calc R . P I 1
H93B H 0.627483 0.547884 0.222543 0.089 Uiso 0.5 1 calc R . P I 1
C96A C 0.7417(8) 0.5701(3) 0.3700(7) 0.092(3) Uiso 0.5 1 d . . P I 1
H96A H 0.765652 0.552273 0.402289 0.111 Uiso 0.5 1 calc R . P I 1
H96B H 0.737319 0.588023 0.407524 0.111 Uiso 0.5 1 calc R . P I 1
C95B C 0.7891(15) 0.5614(5) 0.3102(15) 0.191(10) Uiso 0.5 1 d . . P J 2
H95C H 0.851444 0.569622 0.305682 0.229 Uiso 0.5 1 calc R . P J 2
H95D H 0.792240 0.540185 0.333681 0.229 Uiso 0.5 1 calc R . P J 2
I2B I 0.92797(8) 0.20554(3) 0.17685(6) 0.0756(3) Uani 0.35 1 d . . P K 2
I2A I 0.81282(5) 0.16780(2) 0.19043(3) 0.07304(16) Uani 0.5 1 d . . P L 1
I2C I 0.8810(2) 0.18881(8) 0.17831(13) 0.0910(10) Uani 0.15 1 d . . P M 3
C91A C 0.8205(8) 0.2697(3) 0.2880(12) 0.141(6) Uani 0.6 1 d . U P A 1
H91C H 0.846393 0.262338 0.341069 0.170 Uiso 0.6 1 calc R . P A 1
H91D H 0.852771 0.259265 0.243955 0.170 Uiso 0.6 1 calc R . P A 1
C90B C 0.7588(19) 0.2734(6) 0.3242(14) 0.175(9) Uani 0.4 1 d . U P A 2
H90C H 0.734123 0.252005 0.326008 0.210 Uiso 0.4 1 calc R . P A 2
H90D H 0.788084 0.278805 0.377591 0.210 Uiso 0.4 1 calc R . P A 2
C89B C 0.689(2) 0.2964(7) 0.2975(18) 0.168(10) Uani 0.4 1 d . U P A 2
H89C H 0.670800 0.309678 0.343356 0.201 Uiso 0.4 1 calc R . P A 2
H89D H 0.634326 0.286110 0.272861 0.201 Uiso 0.4 1 calc R . P A 2
O8A O 0.7434(6) 0.3148(2) 0.2607(8) 0.106(4) Uani 0.6 1 d . U P A 1
O4B O 0.8720(10) 0.3872(6) 0.2774(11) 0.088(7) Uani 0.15 1 d . . P A 2
O3B O 0.8617(10) 0.3866(6) 0.1512(10) 0.083(7) Uani 0.15 1 d . . P A 2
O9B O 0.6375(4) 0.57775(15) 0.3247(4) 0.0721(15) Uiso 0.5 1 d . . P J 2
C94A C 0.7600(8) 0.5733(3) 0.2397(8) 0.099(4) Uiso 0.5 1 d . . P I 1
H94A H 0.787138 0.555381 0.211650 0.119 Uiso 0.5 1 calc R . P I 1
H94B H 0.768293 0.592076 0.206108 0.119 Uiso 0.5 1 calc R . P I 1
C93B C 0.6565(7) 0.5794(3) 0.2471(7) 0.083(3) Uiso 0.5 1 d . . P J 2
H93C H 0.665949 0.601452 0.232375 0.100 Uiso 0.5 1 calc R . P J 2
H93D H 0.603895 0.571564 0.213743 0.100 Uiso 0.5 1 calc R . P J 2
C96B C 0.7241(8) 0.5854(3) 0.3665(8) 0.106(4) Uiso 0.5 1 d . . P J 2
H96C H 0.725607 0.579698 0.424879 0.127 Uiso 0.5 1 calc R . P J 2
H96D H 0.740662 0.607603 0.360350 0.127 Uiso 0.5 1 calc R . P J 2
C95A C 0.8017(9) 0.5772(4) 0.3137(8) 0.107(4) Uiso 0.5 1 d . . P I 1
H95A H 0.855356 0.563397 0.319499 0.128 Uiso 0.5 1 calc R . P I 1
H95B H 0.822207 0.598979 0.320458 0.128 Uiso 0.5 1 calc R . P I 1
O1B O 0.5705(10) 0.3502(3) 0.1128(10) 0.066(4) Uani 0.4 1 d . . P A 2
O2B O 0.6951(13) 0.3556(4) 0.0500(14) 0.063(5) Uani 0.4 1 d . . P A 2

loop_
_atom_site_aniso_label
_atom_site_aniso_U_11
_atom_site_aniso_U_22
_atom_site_aniso_U_33
_atom_site_aniso_U_23
_atom_site_aniso_U_13
_atom_site_aniso_U_12
Eu 0.03059(7) 0.03618(8) 0.03365(8) 0.00229(6) -0.00051(5) -0.00031(6)
O1A 0.084(7) 0.057(5) 0.048(3) 0.001(3) -0.012(4) -0.027(4)
O2A 0.082(7) 0.061(5) 0.047(5) 0.003(4) -0.017(4) -0.029(4)
O3A 0.0408(16) 0.0421(16) 0.139(3) 0.0025(18) 0.0190(18) 0.0016(13)
O4A 0.0343(15) 0.0378(16) 0.161(4) -0.0097(19) -0.0042(18) -0.0014(12)
O5 0.0618(16) 0.0896(19) 0.0571(15) -0.0192(14) 0.0135(12) -0.0216(14)
O6 0.0736(17) 0.099(2) 0.0544(15) -0.0210(15) 0.0227(13) -0.0333(16)
O7 0.0747(16) 0.0466(13) 0.0642(16) -0.0006(12) -0.0070(13) 0.0207(12)
O8B 0.181(11) 0.058(6) 0.086(7) 0.014(5) 0.040(6) 0.050(6)
N1 0.0466(14) 0.0371(13) 0.0400(14) 0.0012(11) -0.0058(11) 0.0048(11)
N2 0.0583(17) 0.0336(14) 0.0701(19) -0.0086(13) -0.0314(14) 0.0042(12)
N3 0.0316(12) 0.0382(13) 0.0530(15) -0.0002(11) -0.0034(11) -0.0002(10)
N4 0.0364(13) 0.0393(14) 0.0558(16) 0.0026(12) 0.0008(11) -0.0009(11)
N5 0.0529(15) 0.0559(17) 0.0362(14) -0.0061(12) 0.0022(11) -0.0022(13)
N6 0.0473(15) 0.0577(16) 0.0325(13) 0.0043(12) 0.0005(11) -0.0064(12)
C45 0.0329(15) 0.0402(16) 0.0523(19) 0.0051(14) -0.0100(13) 0.0032(12)
C33 0.0418(17) 0.0359(16) 0.063(2) 0.0091(15) 0.0042(15) -0.0032(13)
C80 0.067(2) 0.052(2) 0.072(3) -0.0163(18) 0.0066(19) -0.0062(18)
C17 0.0578(19) 0.0391(17) 0.0371(16) 0.0052(13) -0.0036(14) 0.0096(14)
C73 0.059(2) 0.0507(19) 0.0420(18) -0.0084(15) 0.0052(15) 0.0004(16)
C6 0.061(2) 0.0381(18) 0.078(3) -0.0084(17) -0.0274(19) 0.0000(16)
C46 0.0425(17) 0.0415(17) 0.063(2) -0.0052(15) -0.0157(15) 0.0077(14)
C53 0.0383(16) 0.0496(19) 0.060(2) 0.0020(16) -0.0054(14) 0.0053(14)
C50 0.070(2) 0.045(2) 0.074(3) -0.0028(18) -0.023(2) 0.0104(17)
C1 0.0478(19) 0.0287(15) 0.0476(19) -0.0014(14) -0.0113(15) 0.0059(14)
C40 0.069(2) 0.045(2) 0.102(4) 0.013(2) 0.017(2) 0.0103(18)
C10 0.063(2) 0.054(2) 0.083(3) -0.003(2) -0.024(2) 0.0128(18)
C13 0.071(2) 0.0337(17) 0.071(2) -0.0114(16) -0.0195(19) 0.0043(16)
C66 0.061(2) 0.055(2) 0.062(2) 0.0065(17) 0.0027(17) -0.0081(17)
C79 0.085(3) 0.048(2) 0.065(2) -0.0050(18) 0.013(2) 0.011(2)
C18 0.069(2) 0.0483(19) 0.0396(17) 0.0077(15) -0.0107(15) -0.0045(16)
C25 0.070(2) 0.073(2) 0.0449(19) 0.0121(17) 0.0045(17) 0.031(2)
C12 0.084(3) 0.0387(19) 0.072(3) -0.0032(17) -0.008(2) 0.0064(18)
C63 0.0487(18) 0.056(2) 0.052(2) -0.0031(16) -0.0035(15) -0.0038(15)
C14 0.069(3) 0.048(2) 0.099(3) -0.010(2) -0.007(2) 0.0045(19)
C67 0.079(3) 0.051(2) 0.081(3) 0.018(2) 0.009(2) -0.004(2)
C7 0.058(2) 0.048(2) 0.103(3) 0.004(2) -0.021(2) -0.0002(17)
C82 0.055(2) 0.057(2) 0.078(3) -0.0114(19) -0.0057(18) -0.0018(17)
C69 0.065(2) 0.072(3) 0.053(2) 0.0245(19) -0.0101(17) -0.0069(19)
C35 0.080(3) 0.054(2) 0.055(2) 0.0058(17) -0.0073(18) -0.0044(19)
C47 0.064(2) 0.056(2) 0.060(2) -0.0109(17) -0.0137(18) 0.0098(17)
C49 0.070(3) 0.101(3) 0.078(3) -0.029(3) -0.012(2) 0.026(2)
C11 0.086(3) 0.046(2) 0.081(3) 0.002(2) -0.023(2) 0.014(2)
C78 0.075(3) 0.061(2) 0.062(2) -0.0059(19) -0.0024(19) 0.010(2)
C74 0.066(2) 0.058(2) 0.052(2) -0.0090(17) -0.0035(17) -0.0002(18)
C65 0.086(3) 0.077(3) 0.059(2) -0.002(2) -0.022(2) 0.007(2)
C19 0.074(3) 0.090(3) 0.049(2) 0.008(2) 0.0042(18) -0.019(2)
C22 0.123(4) 0.048(2) 0.061(3) 0.0164(19) -0.028(3) -0.009(2)
C2 0.0433(16) 0.0328(15) 0.0505(18) -0.0009(13) -0.0112(14) 0.0015(13)
C76 0.072(3) 0.097(4) 0.104(4) -0.001(3) -0.009(3) -0.013(3)
C37 0.110(4) 0.080(3) 0.116(4) -0.023(3) -0.012(3) -0.021(3)
C24 0.122(4) 0.083(3) 0.061(3) -0.001(2) 0.000(3) 0.063(3)
C75 0.070(3) 0.073(3) 0.082(3) 0.003(2) -0.029(2) -0.008(2)
C55 0.098(3) 0.088(3) 0.073(3) -0.029(2) -0.002(2) 0.005(3)
C36 0.142(5) 0.080(3) 0.106(4) 0.009(3) 0.050(4) 0.015(3)
C48 0.072(3) 0.134(4) 0.067(3) -0.023(3) -0.025(2) 0.021(3)
C64 0.054(2) 0.104(4) 0.094(3) -0.001(3) 0.009(2) 0.005(2)
C20 0.074(3) 0.139(5) 0.129(5) -0.013(4) -0.007(3) -0.024(3)
C56 0.083(4) 0.159(6) 0.144(5) -0.042(4) 0.030(4) 0.039(4)
C16 0.073(3) 0.148(5) 0.111(4) -0.038(4) 0.002(3) -0.029(3)
C9 0.078(3) 0.100(4) 0.113(4) -0.024(3) -0.011(3) -0.033(3)
C83 0.072(3) 0.112(4) 0.068(3) -0.006(3) -0.002(2) 0.006(3)
C90A 0.084(4) 0.057(3) 0.107(7) 0.005(4) 0.002(5) -0.002(3)
C21 0.098(4) 0.240(8) 0.053(3) -0.014(4) 0.014(3) -0.035(4)
C15 0.104(4) 0.189(7) 0.099(4) -0.047(4) 0.003(3) 0.046(4)
C43 0.167(6) 0.149(6) 0.105(4) -0.033(4) 0.059(4) -0.062(5)
C89A 0.053(3) 0.067(4) 0.155(11) 0.042(6) -0.010(5) -0.013(3)
C3 0.0471(18) 0.054(2) 0.0488(19) -0.0010(15) -0.0136(14) 0.0022(15)
C4 0.058(2) 0.0490(19) 0.061(2) -0.0129(16) -0.0270(17) -0.0001(16)
C70 0.093(3) 0.090(3) 0.082(3) 0.023(3) -0.044(3) -0.004(3)
C26 0.066(3) 0.147(5) 0.068(3) 0.044(3) 0.024(2) 0.035(3)
C81 0.057(2) 0.053(2) 0.055(2) -0.0164(16) 0.0057(16) -0.0003(16)
C51 0.071(2) 0.049(2) 0.081(3) 0.016(2) -0.020(2) 0.0019(18)
C5 0.062(2) 0.0288(16) 0.069(2) -0.0085(15) -0.0297(18) 0.0060(15)
C52 0.052(2) 0.068(2) 0.058(2) 0.0142(18) -0.0082(16) 0.0054(17)
C62 0.0465(18) 0.054(2) 0.0423(17) 0.0096(15) 0.0064(14) -0.0074(15)
C34 0.0489(19) 0.0436(18) 0.069(2) 0.0115(16) 0.0002(16) -0.0067(15)
C41 0.058(2) 0.0423(19) 0.081(3) 0.0072(18) 0.0127(18) 0.0020(16)
C61 0.0532(19) 0.0541(19) 0.0364(16) 0.0129(14) 0.0035(14) -0.0053(15)
C38 0.061(2) 0.061(2) 0.077(3) 0.023(2) -0.0073(19) -0.0043(19)
C42 0.100(3) 0.057(2) 0.076(3) -0.007(2) 0.011(2) 0.013(2)
C54 0.075(3) 0.066(2) 0.059(2) -0.0057(19) 0.0037(19) 0.015(2)
C77 0.100(4) 0.077(3) 0.114(4) -0.024(3) -0.056(3) 0.008(3)
C39 0.061(2) 0.057(2) 0.106(4) 0.030(2) 0.005(2) 0.0078(19)
C84 0.058(3) 0.135(4) 0.097(4) -0.017(3) 0.009(2) 0.013(3)
C8 0.098(3) 0.074(3) 0.081(3) 0.006(2) -0.029(3) -0.003(2)
C23 0.162(5) 0.051(3) 0.074(3) 0.004(2) -0.037(3) 0.041(3)
C29 0.0332(15) 0.0346(17) 0.0507(19) 0.0044(13) -0.0028(14) 0.0013(13)
C68 0.074(3) 0.064(3) 0.081(3) 0.034(2) -0.007(2) 0.002(2)
C44 0.099(4) 0.109(4) 0.109(4) -0.028(3) 0.017(3) -0.027(3)
C30 0.0347(15) 0.0334(15) 0.0482(17) -0.0006(13) -0.0007(12) 0.0021(12)
C31 0.0311(15) 0.0525(19) 0.061(2) -0.0037(16) -0.0035(14) -0.0020(14)
C32 0.0351(16) 0.0511(19) 0.063(2) -0.0025(16) 0.0019(14) -0.0077(14)
C91B 0.160(14) 0.152(16) 0.173(13) 0.078(11) 0.070(10) 0.071(12)
C57 0.0413(16) 0.0420(16) 0.0362(16) 0.0008(13) -0.0004(12) -0.0018(13)
C58 0.0394(15) 0.0492(17) 0.0330(15) 0.0010(13) -0.0039(12) -0.0019(13)
C59 0.060(2) 0.082(3) 0.0390(18) -0.0158(18) 0.0080(15) -0.0082(19)
C60 0.061(2) 0.080(3) 0.0324(16) -0.0048(17) 0.0084(15) -0.0110(19)
C28A 0.140(12) 0.092(10) 0.051(7) 0.008(6) 0.035(7) 0.011(7)
C27A 0.077(6) 0.159(11) 0.086(7) 0.025(6) 0.014(5) -0.020(7)
C87A 0.169(16) 0.044(6) 0.063(7) 0.009(5) -0.014(10) -0.007(8)
C85A 0.083(6) 0.045(4) 0.074(6) -0.019(4) -0.016(6) 0.019(5)
C92A 0.055(4) 0.103(6) 0.327(17) 0.103(9) -0.035(7) -0.005(4)
C71A 0.068(5) 0.130(9) 0.105(8) 0.061(7) -0.035(5) -0.036(5)
C72A 0.102(7) 0.134(9) 0.074(6) 0.037(6) -0.039(5) -0.022(6)
C86A 0.089(7) 0.050(5) 0.078(7) -0.011(4) 0.004(6) -0.005(5)
C88A 0.33(2) 0.040(5) 0.080(8) 0.007(5) -0.091(13) 0.005(11)
C28B 0.125(18) 0.085(13) 0.060(10) -0.002(8) 0.020(10) 0.027(10)
C92B 0.174(12) 0.035(5) 0.099(8) 0.006(5) 0.054(7) 0.021(6)
C85B 0.152(11) 0.077(7) 0.077(7) 0.020(6) 0.059(8) 0.053(9)
C86B 0.129(10) 0.049(5) 0.099(9) 0.025(5) 0.042(8) 0.034(6)
C27B 0.069(8) 0.22(2) 0.080(11) 0.059(12) -0.027(8) -0.034(12)
C71B 0.073(10) 0.18(2) 0.151(18) -0.071(15) -0.047(12) 0.024(12)
C87B 0.081(8) 0.053(8) 0.091(11) 0.006(6) 0.010(7) 0.008(5)
C72B 0.169(17) 0.164(17) 0.052(8) 0.011(9) -0.024(9) 0.022(13)
C88B 0.090(6) 0.048(5) 0.047(4) 0.013(4) 0.019(5) 0.019(4)
I1 0.06616(16) 0.04532(13) 0.0918(2) 0.00828(12) 0.00974(13) -0.00882(11)
I2B 0.0829(7) 0.1074(8) 0.0362(4) 0.0033(5) -0.0017(4) 0.0387(6)
I2A 0.0862(4) 0.0828(4) 0.0488(3) -0.0011(3) -0.0128(3) 0.0402(3)
I2C 0.111(2) 0.124(3) 0.0360(10) -0.0047(14) -0.0143(14) 0.082(2)
C91A 0.080(4) 0.103(5) 0.239(15) 0.104(8) -0.023(7) 0.009(4)
C90B 0.187(18) 0.201(19) 0.141(15) 0.107(13) 0.060(13) 0.078(14)
C89B 0.190(16) 0.153(17) 0.167(17) 0.080(13) 0.095(13) 0.079(12)
O8A 0.058(3) 0.072(4) 0.190(11) 0.085(6) 0.021(4) 0.005(3)
O4B 0.025(7) 0.19(2) 0.054(11) -0.010(13) 0.001(7) -0.023(11)
O3B 0.028(8) 0.18(2) 0.039(9) 0.019(12) -0.005(7) -0.032(11)
O1B 0.038(4) 0.099(11) 0.063(8) -0.032(7) -0.001(5) -0.006(6)
O2B 0.043(5) 0.106(13) 0.041(5) -0.024(9) 0.002(4) -0.035(8)

loop_
_atom_type_symbol
_atom_type_description
_atom_type_scat_dispersion_real
_atom_type_scat_dispersion_imag
_atom_type_scat_source
C C 0.0033 0.0016 'International Tables Vol C Tables 4.2.6.8 and 6.1.1.4'
Eu Eu -0.1578 3.6682 'International Tables Vol C Tables 4.2.6.8 and 6.1.1.4'
H H 0.0000 0.0000 'International Tables Vol C Tables 4.2.6.8 and 6.1.1.4'
I I -0.4742 1.8119 'International Tables Vol C Tables 4.2.6.8 and 6.1.1.4'
N N 0.0061 0.0033 'International Tables Vol C Tables 4.2.6.8 and 6.1.1.4'
O O 0.0106 0.0060 'International Tables Vol C Tables 4.2.6.8 and 6.1.1.4'

loop_
_geom_angle_atom_site_label_1
_geom_angle_atom_site_label_2
_geom_angle_atom_site_label_3
_geom_angle
O1A Eu O3A 147.2(3)
O1A Eu O4A 120.8(3)
O1A Eu O5 126.4(3)
O2A Eu O1A 49.4(4)
O2A Eu O3A 97.9(3)
O2A Eu O4A 92.3(4)
O2A Eu O5 157.7(3)
O3A Eu O5 84.12(11)
O4A Eu O3A 48.13(8)
O4A Eu O5 105.15(11)
O6 Eu O1A 78.6(3)
O6 Eu O2A 124.6(4)
O6 Eu O3A 132.35(11)
O6 Eu O4A 136.15(12)
O6 Eu O5 48.31(8)
O6 Eu O4B 114.5(4)
O6 Eu O1B 79.5(4)
O7 Eu O1A 96.70(16)
O7 Eu O2A 77.5(2)
O7 Eu O3A 74.30(9)
O7 Eu O4A 119.71(9)
O7 Eu O5 81.67(9)
O7 Eu O6 93.25(10)
O7 Eu O8A 169.4(2)
O7 Eu O4B 100.2(6)
O7 Eu O3B 89.3(6)
O7 Eu O1B 84.0(3)
O8B Eu O5 103.2(4)
O8B Eu O6 82.0(4)
O8B Eu O7 167.5(5)
O8B Eu O4B 92.3(8)
O8B Eu O3B 99.1(7)
O8B Eu O1B 83.8(6)
O8A Eu O1A 77.9(3)
O8A Eu O2A 104.9(4)
O8A Eu O3A 115.1(2)
O8A Eu O4A 70.7(2)
O8A Eu O5 94.2(3)
O8A Eu O6 76.8(2)
O4B Eu O5 70.7(4)
O4B Eu O1B 164.9(5)
O3B Eu O5 113.4(5)
O3B Eu O6 160.6(4)
O3B Eu O4B 46.2(5)
O3B Eu O1B 119.9(5)
O1B Eu O5 124.4(3)
C1 O1A Eu 92.8(6)
C1 O2A Eu 93.9(9)
C29 O3A Eu 92.7(2)
C29 O4A Eu 92.8(2)
C57 O5 Eu 90.07(19)
C57 O6 Eu 95.70(19)
C85A O7 Eu 118.6(4)
C88A O7 Eu 127.3(6)
C88A O7 C85A 111.8(7)
C85B O7 Eu 133.6(5)
C85B O7 C88B 104.6(6)
C88B O7 Eu 118.5(4)
C92B O8B Eu 134.9(11)
C92B O8B C89B 103.1(16)
C89B O8B Eu 121.9(14)
C2 N1 C17 126.4(3)
C2 N1 C3 109.0(3)
C3 N1 C17 124.5(3)
C2 N2 C4 109.1(3)
C2 N2 C5 125.8(3)
C4 N2 C5 125.0(3)
C30 N3 C45 127.8(2)
C30 N3 C31 109.3(3)
C31 N3 C45 122.9(2)
C30 N4 C33 125.4(2)
C30 N4 C32 109.4(3)
C32 N4 C33 125.0(3)
C58 N5 C73 126.8(3)
C58 N5 C59 109.1(3)
C59 N5 C73 123.0(3)
C58 N6 C61 126.9(3)
C58 N6 C60 108.6(3)
C60 N6 C61 124.4(3)
C46 C45 N3 118.1(3)
C53 C45 N3 117.8(3)
C53 C45 C46 124.0(3)
C34 C33 N4 117.0(3)
C34 C33 C41 124.7(3)
C41 C33 N4 118.2(3)
C79 C80 C81 121.5(4)
C18 C17 N1 117.8(3)
C25 C17 N1 118.3(3)
C25 C17 C18 123.8(3)
C74 C73 N5 116.9(3)
C74 C73 C81 124.6(3)
C81 C73 N5 118.5(3)
C10 C6 C7 120.5(4)
C5 C6 C10 116.2(4)
C5 C6 C7 123.2(3)
C45 C46 C50 116.5(3)
C45 C46 C47 122.7(3)
C50 C46 C47 120.8(3)
C45 C53 C52 116.5(3)
C45 C53 C54 123.0(3)
C52 C53 C54 120.5(3)
C51 C50 C46 121.2(3)
O1A C1 Eu 62.1(5)
O1A C1 C2 117.3(6)
O2A C1 Eu 61.8(8)
O2A C1 O1A 123.8(10)
O2A C1 C2 118.8(8)
C2 C1 Eu 178.4(2)
O1B C1 Eu 65.1(8)
O1B C1 C2 113.6(8)
O1B C1 O2B 131.9(13)
O2B C1 Eu 66.8(11)
O2B C1 C2 114.4(11)
C39 C40 C41 122.0(4)
C11 C10 C6 121.0(4)
C12 C13 C14 120.8(4)
C5 C13 C12 116.3(4)
C5 C13 C14 122.9(3)
C67 C66 C62 121.7(4)
C78 C79 C80 121.0(4)
C17 C18 C19 122.5(3)
C17 C18 C22 116.7(4)
C22 C18 C19 120.8(4)
C17 C25 C24 116.2(4)
C17 C25 C26 122.2(4)
C24 C25 C26 121.6(4)
C11 C12 C13 120.9(4)
C65 C63 C64 110.0(3)
C62 C63 C65 112.7(3)
C62 C63 C64 110.4(3)
C13 C14 C15 113.1(4)
C16 C14 C13 110.9(4)
C16 C14 C15 108.6(4)
C68 C67 C66 119.9(4)
C6 C7 C9 110.8(4)
C8 C7 C6 111.3(3)
C8 C7 C9 111.2(4)
C81 C82 C83 111.4(3)
C84 C82 C83 109.8(3)
C84 C82 C81 112.8(4)
C61 C69 C70 122.1(4)
C61 C69 C68 116.0(4)
C68 C69 C70 121.9(4)
C37 C35 C36 111.7(4)
C37 C35 C34 112.5(4)
C36 C35 C34 111.1(3)
C46 C47 C49 112.4(3)
C48 C47 C46 111.2(3)
C48 C47 C49 109.6(3)
C10 C11 C12 121.2(4)
C79 C78 C74 120.5(4)
C73 C74 C75 122.2(3)
C78 C74 C73 117.0(4)
C78 C74 C75 120.7(4)
C18 C19 C20 112.9(4)
C18 C19 C21 110.3(4)
C20 C19 C21 110.1(4)
C23 C22 C18 121.0(4)
N1 C2 C1 126.9(3)
N2 C2 N1 107.4(3)
N2 C2 C1 125.7(3)
C23 C24 C25 121.2(4)
C74 C75 C76 112.8(4)
C74 C75 C77 110.0(4)
C77 C75 C76 110.4(4)
C89A C90A C91A 106.6(7)
O8A C89A C90A 108.6(9)
C4 C3 N1 107.3(3)
C3 C4 N2 107.1(3)
C69 C70 C71A 105.2(5)
C69 C70 C72B 106.1(7)
C72A C70 C69 113.3(5)
C72A C70 C71A 105.5(6)
C71B C70 C69 119.0(8)
C71B C70 C72B 111.3(12)
C25 C26 C28A 101.9(6)
C25 C26 C27B 114.5(6)
C27A C26 C25 105.6(5)
C27A C26 C28A 103.6(8)
C28B C26 C25 127.8(9)
C28B C26 C27B 109.0(11)
C80 C81 C73 115.5(3)
C80 C81 C82 121.9(3)
C73 C81 C82 122.6(3)
C50 C51 C52 120.6(3)
C6 C5 N2 117.5(3)
C6 C5 C13 124.3(3)
C13 C5 N2 118.1(3)
C51 C52 C53 121.1(4)
C66 C62 C63 121.4(3)
C66 C62 C61 116.8(3)
C61 C62 C63 121.8(3)
C33 C34 C35 122.5(3)
C33 C34 C38 116.3(3)
C38 C34 C35 121.1(4)
C33 C41 C40 115.2(4)
C33 C41 C42 122.9(3)
C40 C41 C42 121.9(4)
C69 C61 N6 117.6(3)
C62 C61 N6 118.4(3)
C62 C61 C69 124.0(3)
C39 C38 C34 120.9(4)
C43 C42 C44 109.8(4)
C41 C42 C43 111.6(4)
C41 C42 C44 112.0(4)
C53 C54 C56 110.0(4)
C55 C54 C53 111.1(3)
C55 C54 C56 111.8(4)
C38 C39 C40 120.7(4)
C22 C23 C24 121.1(4)
O3A C29 Eu 63.29(18)
O3A C29 O4A 126.3(3)
O3A C29 C30 117.7(3)
O4A C29 Eu 63.02(17)
O4A C29 C30 116.0(3)
C30 C29 Eu 179.0(2)
O4B C29 Eu 64.5(7)
O4B C29 C30 115.9(7)
O3B C29 Eu 59.2(8)
O3B C29 C30 120.7(8)
O3B C29 O4B 122.6(11)
C67 C68 C69 121.6(4)
N3 C30 N4 107.0(2)
N3 C30 C29 126.3(3)
N4 C30 C29 126.7(2)
C32 C31 N3 107.8(3)
C31 C32 N4 106.5(3)
C92B C91B C90B 109.4(19)
O5 C57 Eu 65.88(17)
O5 C57 O6 125.8(3)
O5 C57 C58 118.0(3)
O6 C57 Eu 60.02(16)
O6 C57 C58 116.2(3)
C58 C57 Eu 175.3(2)
N5 C58 N6 107.5(3)
N5 C58 C57 126.8(3)
N6 C58 C57 125.7(3)
C60 C59 N5 107.1(3)
C59 C60 N6 107.7(3)
C88A C87A C86A 104.9(11)
O7 C85A C86A 107.0(8)
C91A C92A O8A 108.2(9)
C85A C86A C87A 104.0(8)
O7 C88A C87A 111.3(10)
C91B C92B O8B 108.5(18)
O7 C85B C86B 109.2(8)
C87B C86B C85B 108.0(10)
C86B C87B C88B 103.6(10)
C87B C88B O7 106.0(8)
C96A O9A C93A 111.5(7)
C93B C94B C95B 101.1(12)
O9A C93A C94A 94.8(7)
O9A C96A C95A 115.5(11)
C94B C95B C96B 101.8(14)
C92A C91A C90A 107.0(9)
C89B C90B C91B 97.8(17)
C90B C89B O8B 102(2)
C89A O8A Eu 124.0(8)
C89A O8A C92A 109.0(10)
C92A O8A Eu 126.8(6)
C29 O4B Eu 90.4(8)
C29 O3B Eu 99.5(9)
C93B O9B C96B 103.1(8)
C95A C94A C93A 109.4(11)
O9B C93B C94B 112.9(10)
O9B C96B C95B 96.1(11)
C96A C95A C94A 107.7(12)
C1 O1B Eu 92.1(9)
C1 O2B Eu 89.4(11)

loop_
_geom_bond_atom_site_label_1
_geom_bond_atom_site_label_2
_geom_bond_distance
Eu O1A 2.641(11)
Eu O2A 2.637(16)
Eu O3A 2.659(3)
Eu O4A 2.653(3)
Eu O5 2.727(2)
Eu O6 2.601(2)
Eu O7 2.524(2)
Eu O8B 2.484(16)
Eu O8A 2.594(10)
Eu O4B 2.684(15)
Eu O3B 2.588(14)
Eu O1B 2.710(16)
O1A C1 1.269(12)
O2A C1 1.231(15)
O3A C29 1.211(4)
O4A C29 1.218(4)
O5 C57 1.218(4)
O6 C57 1.235(4)
O7 C85A 1.443(9)
O7 C88A 1.314(11)
O7 C85B 1.375(10)
O7 C88B 1.557(9)
O8B C92B 1.34(2)
O8B C89B 1.51(3)
N1 C17 1.443(4)
N1 C2 1.341(4)
N1 C3 1.379(4)
N2 C2 1.335(4)
N2 C4 1.383(4)
N2 C5 1.452(4)
N3 C45 1.456(4)
N3 C30 1.338(4)
N3 C31 1.377(4)
N4 C33 1.458(4)
N4 C30 1.343(4)
N4 C32 1.386(4)
N5 C73 1.451(4)
N5 C58 1.333(4)
N5 C59 1.387(4)
N6 C61 1.442(4)
N6 C58 1.342(4)
N6 C60 1.384(4)
C45 C46 1.391(4)
C45 C53 1.386(5)
C33 C34 1.385(5)
C33 C41 1.388(5)
C80 C79 1.379(6)
C80 C81 1.391(5)
C17 C18 1.389(5)
C17 C25 1.388(5)
C73 C74 1.387(5)
C73 C81 1.396(5)
C6 C10 1.399(5)
C6 C7 1.520(6)
C6 C5 1.391(5)
C46 C50 1.394(5)
C46 C47 1.520(5)
C53 C52 1.395(5)
C53 C54 1.523(5)
C50 C51 1.365(6)
C1 C2 1.520(4)
C1 O1B 1.155(17)
C1 O2B 1.20(2)
C40 C41 1.395(5)
C40 C39 1.368(6)
C10 C11 1.362(6)
C13 C12 1.395(5)
C13 C14 1.514(5)
C13 C5 1.391(5)
C66 C67 1.376(5)
C66 C62 1.384(5)
C79 C78 1.371(6)
C18 C19 1.505(5)
C18 C22 1.390(5)
C25 C24 1.397(6)
C25 C26 1.524(6)
C12 C11 1.374(6)
C63 C65 1.514(5)
C63 C64 1.541(5)
C63 C62 1.511(5)
C14 C16 1.506(6)
C14 C15 1.518(7)
C67 C68 1.371(6)
C7 C9 1.529(5)
C7 C8 1.520(6)
C82 C83 1.520(6)
C82 C81 1.510(5)
C82 C84 1.509(6)
C69 C70 1.514(6)
C69 C61 1.391(5)
C69 C68 1.404(6)
C35 C37 1.504(6)
C35 C36 1.522(6)
C35 C34 1.523(5)
C47 C49 1.524(5)
C47 C48 1.516(5)
C78 C74 1.386(5)
C74 C75 1.524(5)
C19 C20 1.521(6)
C19 C21 1.537(6)
C22 C23 1.359(7)
C76 C75 1.524(6)
C24 C23 1.364(7)
C75 C77 1.524(6)
C55 C54 1.522(6)
C56 C54 1.523(6)
C90A C89A 1.425(14)
C90A C91A 1.457(15)
C43 C42 1.509(7)
C89A O8A 1.384(14)
C3 C4 1.339(5)
C70 C71A 1.644(12)
C70 C72A 1.505(9)
C70 C71B 1.341(16)
C70 C72B 1.702(16)
C26 C28A 1.669(13)
C26 C27A 1.485(12)
C26 C28B 1.35(2)
C26 C27B 1.724(15)
C51 C52 1.376(5)
C62 C61 1.388(5)
C34 C38 1.402(5)
C41 C42 1.504(6)
C38 C39 1.358(6)
C42 C44 1.530(6)
C29 C30 1.516(4)
C29 O4B 1.262(17)
C29 O3B 1.100(16)
C31 C32 1.340(5)
C91B C92B 1.18(2)
C91B C90B 1.60(3)
C57 C58 1.521(4)
C59 C60 1.327(5)
C87A C86A 1.548(17)
C87A C88A 1.450(16)
C85A C86A 1.471(14)
C92A C91A 1.405(16)
C92A O8A 1.413(13)
C85B C86B 1.460(14)
C86B C87B 1.409(19)
C87B C88B 1.494(17)
O9A C93A 1.493(11)
O9A C96A 1.338(12)
C94B C95B 1.53(3)
C94B C93B 1.458(15)
C93A C94A 1.667(16)
C96A C95A 1.338(17)
C95B C96B 1.71(2)
C90B C89B 1.48(3)
O9B C93B 1.318(12)
O9B C96B 1.463(13)
C94A C95A 1.350(18)

loop_
_smtbx_masks_void_nr
_smtbx_masks_void_average_x
_smtbx_masks_void_average_y
_smtbx_masks_void_average_z
_smtbx_masks_void_volume
_smtbx_masks_void_count_electrons
_smtbx_masks_void_content
1 0.000 0.500 0.500 622.0 109.8 'C5 H12'
2 0.500 0.000 1.000 622.0 109.8 'C5 H12'
3 0.250 0.463 0.925 7.3 0.0 ?
4 0.250 0.963 0.575 7.3 0.0 ?
5 0.750 0.037 0.425 7.3 0.0 ?
6 0.750 0.537 0.075 7.3 0.0 ?
